data_7043528
loop_
_publ_author_name
'Valyaev, Dmitry A.'
'Willot, J\'er\'emy'
'Mangin, Lo\"ic P'
'Zargarian, Davit'
'Lugan, No\"el'

_publ_section_title
;
 Manganese-Mediated Synthesis of an NHC Core Non-Symmetric Pincer Ligand
 and Evaluation of Its Coordination Properties
;
_journal_name_full 'Dalton Trans.'
_journal_paper_doi 10.1039/C7DT02190A
_journal_year 2017
_chemical_formula_moiety 'C27 H22 Br2 N3 Ni P'
_chemical_formula_sum 'C27 H22 Br2 N3 Ni P'
_chemical_formula_weight 637.97
_space_group_IT_number 14
_symmetry_cell_setting monoclinic
_symmetry_Int_Tables_number 14
_symmetry_space_group_name_Hall '-P 2ybc'
_symmetry_space_group_name_H-M 'P 1 21/c 1'
_atom_sites_solution_hydrogens geom
_atom_sites_solution_primary direct
_audit_creation_date 2017-06-15T09:14:55-00:00
_audit_creation_method 'WinGX routine CIF_UPDATE'
_audit_update_record
;
2017-06-15 deposited with the CCDC.
2017-07-07 downloaded from the CCDC.
;
_cell_angle_alpha 90
_cell_angle_beta 96.728(3)
_cell_angle_gamma 90
_cell_formula_units_Z 4
_cell_length_a 13.7320(11)
_cell_length_b 7.9816(6)
_cell_length_c 23.4948(18)
_cell_measurement_reflns_used 9856
_cell_measurement_temperature 273(2)
_cell_measurement_theta_max 60.669
_cell_measurement_theta_min 2.82
_cell_volume 2557.4(3)
_computing_molecular_graphics 'Olex2 (Dolomanov et al., 2009)'
_computing_publication_material 'Olex2 (Dolomanov et al., 2009)'
_computing_structure_refinement 'XL (Sheldrick, 2008)'
_computing_structure_solution 'XT (Sheldrick, 2015)'
_diffrn_ambient_temperature 273.15
_diffrn_measured_fraction_theta_full 0.999
_diffrn_measured_fraction_theta_max 0.999
_diffrn_measurement_device_type 'Bruker APEX-II CCD'
_diffrn_measurement_method '\f and \w scans'
_diffrn_radiation_type GaK\a
_diffrn_radiation_wavelength 1.34139
_diffrn_reflns_av_R_equivalents 0.0466
_diffrn_reflns_av_unetI/netI 0.0241
_diffrn_reflns_Laue_measured_fraction_full 0.999
_diffrn_reflns_Laue_measured_fraction_max 0.999
_diffrn_reflns_limit_h_max 17
_diffrn_reflns_limit_h_min -17
_diffrn_reflns_limit_k_max 10
_diffrn_reflns_limit_k_min -10
_diffrn_reflns_limit_l_max 25
_diffrn_reflns_limit_l_min -30
_diffrn_reflns_number 42082
_diffrn_reflns_point_group_measured_fraction_full 0.999
_diffrn_reflns_point_group_measured_fraction_max 0.999
_diffrn_reflns_theta_full 53.594
_diffrn_reflns_theta_max 60.638
_diffrn_reflns_theta_min 2.819
_diffrn_standards_number 0
_exptl_absorpt_coefficient_mu 7.064
_exptl_absorpt_correction_T_max 0.7519
_exptl_absorpt_correction_T_min 0.4349
_exptl_absorpt_correction_type multi-scan
_exptl_absorpt_process_details
;
SADABS-2014/5 (Bruker,2014/5) was used for absorption correction.
        wR2(int) was 0.1340 before and 0.0616 after correction.
        The Ratio of minimum to maximum transmission is 0.5784.
        The \l/2 correction factor is 0.00150.
;
_exptl_crystal_colour red
_exptl_crystal_density_diffrn 1.657
_exptl_crystal_density_method 'not measured'
_exptl_crystal_description Plates
_exptl_crystal_F_000 1272
_exptl_crystal_size_max 0.21
_exptl_crystal_size_mid 0.2
_exptl_crystal_size_min 0.04
_refine_diff_density_max 1.058
_refine_diff_density_min -0.339
_refine_diff_density_rms 0.094
_refine_ls_extinction_method none
_refine_ls_goodness_of_fit_ref 1.07
_refine_ls_hydrogen_treatment constr
_refine_ls_matrix_type full
_refine_ls_number_parameters 307
_refine_ls_number_reflns 5881
_refine_ls_number_restraints 0
_refine_ls_restrained_S_all 1.07
_refine_ls_R_factor_all 0.0299
_refine_ls_R_factor_gt 0.0289
_refine_ls_shift/su_max 0.003
_refine_ls_shift/su_mean 0
_refine_ls_structure_factor_coef Fsqd
_refine_ls_weighting_details 'w=1/[\s^2^(Fo^2^)+(0.0439P)^2^+1.9737P] where P=(Fo^2^+2Fc^2^)/3'
_refine_ls_weighting_scheme calc
_refine_ls_wR_factor_gt 0.0769
_refine_ls_wR_factor_ref 0.0776
_reflns_Friedel_coverage 0
_reflns_number_gt 5679
_reflns_number_total 5881
_reflns_threshold_expression 'I > 2\s(I)'
_cod_data_source_file c7dt02190a2.cif
_cod_data_source_block 8
_cod_database_code 7043528
_shelx_estimated_absorpt_t_min 0.311
_shelx_estimated_absorpt_t_max 0.76

loop_
_symmetry_equiv_pos_as_xyz
'x, y, z'
'-x, y+1/2, -z+1/2'
'-x, -y, -z'
'x, -y-1/2, z-1/2'

loop_
_atom_site_label
_atom_site_type_symbol
_atom_site_fract_x
_atom_site_fract_y
_atom_site_fract_z
_atom_site_U_iso_or_equiv
_atom_site_adp_type
_atom_site_occupancy
_atom_site_site_symmetry_order
_atom_site_calc_flag
_atom_site_refinement_flags_posn
_atom_site_refinement_flags_adp
Br1 Br 0.34464(2) 0.90506(3) 0.58191(2) 0.02311(7) Uani 1 1 d . .
Br2 Br 0.08843(2) 0.81207(3) 0.62115(2) 0.02159(7) Uani 1 1 d . .
Ni1 Ni 0.23662(2) 0.67508(3) 0.57222(2) 0.01927(8) Uani 1 1 d . .
P1 P 0.32553(4) 0.51799(6) 0.63206(2) 0.01950(10) Uani 1 1 d . .
N3 N 0.17033(12) 0.7196(2) 0.49165(7) 0.0203(3) Uani 1 1 d . .
N1 N 0.12546(12) 0.4496(2) 0.50465(7) 0.0206(3) Uani 1 1 d . .
N2 N 0.18687(13) 0.3264(2) 0.58244(7) 0.0211(3) Uani 1 1 d . .
C9 C 0.17336(16) 0.8597(3) 0.46041(9) 0.0243(4) Uani 1 1 d . .
H9 H 0.2074 0.952 0.4766 0.029 Uiso 1 1 calc R U
C8 C 0.12732(17) 0.8716(3) 0.40464(9) 0.0281(4) Uani 1 1 d . .
H8 H 0.1306 0.9702 0.3839 0.034 Uiso 1 1 calc R U
C7 C 0.07635(16) 0.7338(3) 0.38037(9) 0.0286(4) Uani 1 1 d . .
H7 H 0.0451 0.7396 0.3431 0.034 Uiso 1 1 calc R U
C6 C 0.07218(15) 0.5871(3) 0.41202(9) 0.0241(4) Uani 1 1 d . .
H6 H 0.0387 0.4931 0.3968 0.029 Uiso 1 1 calc R U
C5 C 0.12016(14) 0.5878(3) 0.46709(8) 0.0208(4) Uani 1 1 d . .
C1 C 0.18105(14) 0.4745(3) 0.55553(8) 0.0207(4) Uani 1 1 d . .
C2 C 0.09536(15) 0.2815(3) 0.50012(9) 0.0227(4) Uani 1 1 d . .
H2 H 0.0567 0.2322 0.4695 0.027 Uiso 1 1 calc R U
C3 C 0.13376(15) 0.2055(3) 0.54910(9) 0.0224(4) Uani 1 1 d . .
H3 H 0.1262 0.0936 0.5587 0.027 Uiso 1 1 calc R U
C4 C 0.25497(15) 0.3141(2) 0.63560(8) 0.0206(4) Uani 1 1 d . .
H4 H 0.2997 0.2198 0.6323 0.025 Uiso 1 1 calc R U
C11 C 0.20425(15) 0.2914(3) 0.68866(8) 0.0220(4) Uani 1 1 d . .
C16 C 0.13407(15) 0.4054(3) 0.70325(9) 0.0241(4) Uani 1 1 d . .
H16 H 0.1177 0.4979 0.68 0.029 Uiso 1 1 calc R U
C15 C 0.08868(16) 0.3807(3) 0.75246(9) 0.0277(4) Uani 1 1 d . .
H15 H 0.0418 0.4566 0.7619 0.033 Uiso 1 1 calc R U
C14 C 0.11284(19) 0.2444(3) 0.78724(10) 0.0355(5) Uani 1 1 d . .
H14 H 0.082 0.2279 0.82 0.043 Uiso 1 1 calc R U
C13 C 0.1831(2) 0.1321(4) 0.77338(12) 0.0439(6) Uani 1 1 d . .
H13 H 0.1999 0.0408 0.7971 0.053 Uiso 1 1 calc R U
C12 C 0.22871(19) 0.1551(3) 0.72402(11) 0.0330(5) Uani 1 1 d . .
H12 H 0.2756 0.0789 0.7148 0.04 Uiso 1 1 calc R U
C31 C 0.36313(15) 0.5697(3) 0.70605(8) 0.0221(4) Uani 1 1 d . .
C32 C 0.31156(17) 0.6900(3) 0.73314(9) 0.0270(4) Uani 1 1 d . .
H32 H 0.2629 0.7531 0.7123 0.032 Uiso 1 1 calc R U
C33 C 0.33376(19) 0.7147(3) 0.79193(10) 0.0339(5) Uani 1 1 d . .
H33 H 0.2993 0.7943 0.8105 0.041 Uiso 1 1 calc R U
C34 C 0.40687(19) 0.6214(3) 0.82287(10) 0.0336(5) Uani 1 1 d . .
H34 H 0.4209 0.6382 0.8621 0.04 Uiso 1 1 calc R U
C35 C 0.45917(18) 0.5036(3) 0.79580(10) 0.0316(5) Uani 1 1 d . .
H35 H 0.509 0.4428 0.8167 0.038 Uiso 1 1 calc R U
C36 C 0.43707(16) 0.4762(3) 0.73729(9) 0.0273(4) Uani 1 1 d . .
H36 H 0.4714 0.3959 0.719 0.033 Uiso 1 1 calc R U
C21 C 0.43585(15) 0.4591(3) 0.60155(8) 0.0229(4) Uani 1 1 d . .
C26 C 0.52199(16) 0.5505(3) 0.61522(9) 0.0280(4) Uani 1 1 d . .
H26 H 0.5244 0.6359 0.6423 0.034 Uiso 1 1 calc R U
C25 C 0.60453(17) 0.5132(3) 0.58807(10) 0.0350(5) Uani 1 1 d . .
H25 H 0.6623 0.5732 0.5972 0.042 Uiso 1 1 calc R U
C24 C 0.60023(18) 0.3867(3) 0.54739(10) 0.0367(6) Uani 1 1 d . .
H24 H 0.6552 0.3626 0.5292 0.044 Uiso 1 1 calc R U
C23 C 0.51510(18) 0.2961(3) 0.53366(10) 0.0326(5) Uani 1 1 d . .
H23 H 0.513 0.211 0.5065 0.039 Uiso 1 1 calc R U
C22 C 0.43261(17) 0.3319(3) 0.56033(9) 0.0264(4) Uani 1 1 d . .
H22 H 0.3751 0.2714 0.5508 0.032 Uiso 1 1 calc R U

loop_
_atom_site_aniso_label
_atom_site_aniso_U_11
_atom_site_aniso_U_22
_atom_site_aniso_U_33
_atom_site_aniso_U_23
_atom_site_aniso_U_13
_atom_site_aniso_U_12
Br1 0.02271(11) 0.02081(11) 0.02487(11) -0.00170(7) -0.00115(8) -0.00105(7)
Br2 0.02094(11) 0.02199(11) 0.02140(11) 0.00011(7) 0.00065(8) 0.00125(7)
Ni1 0.02052(15) 0.01848(15) 0.01769(14) -0.00040(10) -0.00242(10) 0.00032(10)
P1 0.0197(2) 0.0205(2) 0.0178(2) -0.00008(18) -0.00031(17) 0.00134(18)
N3 0.0199(8) 0.0212(8) 0.0193(8) -0.0016(6) -0.0001(6) 0.0015(6)
N1 0.0211(8) 0.0208(8) 0.0189(8) -0.0010(6) -0.0015(6) 0.0004(6)
N2 0.0223(8) 0.0208(8) 0.0193(8) -0.0007(6) -0.0013(6) 0.0006(6)
C9 0.0263(10) 0.0228(9) 0.0233(9) -0.0005(8) 0.0003(8) 0.0013(8)
C8 0.0329(11) 0.0256(10) 0.0248(10) 0.0041(8) -0.0013(8) 0.0008(9)
C7 0.0301(11) 0.0326(11) 0.0215(10) 0.0027(9) -0.0038(8) -0.0002(9)
C6 0.0239(10) 0.0259(10) 0.0212(9) -0.0020(8) -0.0023(7) 0.0004(8)
C5 0.0199(9) 0.0231(10) 0.0191(9) -0.0001(7) 0.0009(7) 0.0031(7)
C1 0.0200(9) 0.0227(9) 0.0190(9) -0.0009(7) 0.0006(7) 0.0022(7)
C2 0.0243(10) 0.0218(9) 0.0215(9) -0.0018(8) 0.0005(7) -0.0019(8)
C3 0.0239(10) 0.0201(9) 0.0228(9) -0.0015(8) 0.0007(7) -0.0016(7)
C4 0.0198(9) 0.0215(9) 0.0197(9) 0.0001(7) -0.0010(7) 0.0019(7)
C11 0.0225(9) 0.0233(9) 0.0194(9) 0.0000(7) -0.0007(7) -0.0024(8)
C16 0.0237(10) 0.0246(10) 0.0232(9) 0.0009(8) -0.0005(8) 0.0030(8)
C15 0.0247(10) 0.0329(11) 0.0256(10) -0.0035(9) 0.0036(8) -0.0016(9)
C14 0.0417(13) 0.0390(13) 0.0277(11) 0.0034(10) 0.0124(9) -0.0037(11)
C13 0.0591(17) 0.0385(14) 0.0372(13) 0.0167(11) 0.0180(12) 0.0123(13)
C12 0.0399(13) 0.0282(11) 0.0327(12) 0.0070(9) 0.0116(10) 0.0102(10)
C31 0.0232(9) 0.0245(9) 0.0177(9) -0.0006(8) -0.0008(7) -0.0024(8)
C32 0.0266(10) 0.0285(11) 0.0247(10) -0.0030(8) -0.0016(8) 0.0009(8)
C33 0.0380(13) 0.0374(12) 0.0253(11) -0.0101(10) 0.0001(9) 0.0011(10)
C34 0.0418(13) 0.0369(12) 0.0202(10) -0.0026(9) -0.0044(9) -0.0067(10)
C35 0.0353(12) 0.0328(12) 0.0243(10) 0.0032(9) -0.0069(9) -0.0020(9)
C36 0.0299(11) 0.0278(10) 0.0229(10) 0.0002(8) -0.0024(8) 0.0010(9)
C21 0.0222(9) 0.0261(10) 0.0206(9) 0.0061(8) 0.0027(7) 0.0062(8)
C26 0.0260(10) 0.0322(11) 0.0253(10) 0.0065(9) 0.0011(8) 0.0009(9)
C25 0.0234(10) 0.0483(14) 0.0333(12) 0.0143(11) 0.0033(9) 0.0023(10)
C24 0.0316(12) 0.0491(15) 0.0312(12) 0.0163(11) 0.0111(9) 0.0170(11)
C23 0.0395(13) 0.0355(12) 0.0241(10) 0.0082(9) 0.0096(9) 0.0154(10)
C22 0.0306(11) 0.0269(10) 0.0219(10) 0.0054(8) 0.0042(8) 0.0064(8)

loop_
_atom_type_symbol
_atom_type_description
_atom_type_scat_dispersion_real
_atom_type_scat_dispersion_imag
_atom_type_scat_source
C C 0.015 0.007 'International Tables Vol C Tables 4.2.6.8 and 6.1.1.4'
H H 0 0 'International Tables Vol C Tables 4.2.6.8 and 6.1.1.4'
Br Br -0.95 1.041 'International Tables Vol C Tables 4.2.6.8 and 6.1.1.4'
N N 0.025 0.014 'International Tables Vol C Tables 4.2.6.8 and 6.1.1.4'
Ni Ni -1.341 3.29 'International Tables Vol C Tables 4.2.6.8 and 6.1.1.4'
P P 0.26 0.335 'International Tables Vol C Tables 4.2.6.8 and 6.1.1.4'

loop_
_geom_angle_atom_site_label_1
_geom_angle_atom_site_label_2
_geom_angle_atom_site_label_3
_geom_angle
C1 Ni1 N3 79.64(8)
C1 Ni1 P1 79.48(6)
N3 Ni1 P1 150.14(5)
C1 Ni1 Br1 164.24(6)
N3 Ni1 Br1 99.33(5)
P1 Ni1 Br1 95.063(18)
C1 Ni1 Br2 97.61(6)
N3 Ni1 Br2 92.77(5)
P1 Ni1 Br2 110.965(18)
Br1 Ni1 Br2 98.143(13)
C31 P1 C21 106.42(10)
C31 P1 C4 104.12(9)
C21 P1 C4 104.43(10)
C31 P1 Ni1 124.94(7)
C21 P1 Ni1 109.21(7)
C4 P1 Ni1 105.91(6)
C9 N3 C5 117.58(17)
C9 N3 Ni1 128.03(14)
C5 N3 Ni1 114.35(13)
C1 N1 C2 109.70(17)
C1 N1 C5 114.84(17)
C2 N1 C5 135.01(17)
C1 N2 C3 110.35(16)
C1 N2 C4 117.17(16)
C3 N2 C4 131.92(17)
N3 C9 C8 122.2(2)
N3 C9 H9 118.9
C8 C9 H9 118.9
C7 C8 C9 119.0(2)
C7 C8 H8 120.5
C9 C8 H8 120.5
C8 C7 C6 119.78(19)
C8 C7 H7 120.1
C6 C7 H7 120.1
C5 C6 C7 116.9(2)
C5 C6 H6 121.6
C7 C6 H6 121.6
N3 C5 C6 124.54(19)
N3 C5 N1 110.86(17)
C6 C5 N1 124.58(19)
N2 C1 N1 106.47(17)
N2 C1 Ni1 133.11(15)
N1 C1 Ni1 120.25(15)
C3 C2 N1 106.38(17)
C3 C2 H2 126.8
N1 C2 H2 126.8
C2 C3 N2 107.08(18)
C2 C3 H3 126.5
N2 C3 H3 126.5
N2 C4 C11 113.58(17)
N2 C4 P1 100.46(13)
C11 C4 P1 115.19(14)
N2 C4 H4 109.1
C11 C4 H4 109.1
P1 C4 H4 109.1
C12 C11 C16 119.3(2)
C12 C11 C4 119.10(19)
C16 C11 C4 121.58(18)
C15 C16 C11 120.1(2)
C15 C16 H16 120
C11 C16 H16 120
C14 C15 C16 120.3(2)
C14 C15 H15 119.8
C16 C15 H15 119.8
C15 C14 C13 119.9(2)
C15 C14 H14 120.1
C13 C14 H14 120.1
C14 C13 C12 120.3(2)
C14 C13 H13 119.9
C12 C13 H13 119.9
C11 C12 C13 120.1(2)
C11 C12 H12 120
C13 C12 H12 120
C32 C31 C36 120.40(19)
C32 C31 P1 119.73(16)
C36 C31 P1 119.51(16)
C31 C32 C33 119.2(2)
C31 C32 H32 120.4
C33 C32 H32 120.4
C34 C33 C32 120.3(2)
C34 C33 H33 119.8
C32 C33 H33 119.8
C35 C34 C33 120.5(2)
C35 C34 H34 119.7
C33 C34 H34 119.7
C34 C35 C36 119.8(2)
C34 C35 H35 120.1
C36 C35 H35 120.1
C35 C36 C31 119.8(2)
C35 C36 H36 120.1
C31 C36 H36 120.1
C26 C21 C22 119.7(2)
C26 C21 P1 119.94(17)
C22 C21 P1 120.09(16)
C21 C26 C25 119.7(2)
C21 C26 H26 120.2
C25 C26 H26 120.2
C24 C25 C26 119.9(2)
C24 C25 H25 120
C26 C25 H25 120
C23 C24 C25 120.6(2)
C23 C24 H24 119.7
C25 C24 H24 119.7
C24 C23 C22 120.0(2)
C24 C23 H23 120
C22 C23 H23 120
C23 C22 C21 120.0(2)
C23 C22 H22 120
C21 C22 H22 120

loop_
_geom_bond_atom_site_label_1
_geom_bond_atom_site_label_2
_geom_bond_distance
Br1 Ni1 2.3542(4)
Br2 Ni1 2.6845(4)
Ni1 C1 1.797(2)
Ni1 N3 2.0333(16)
Ni1 P1 2.1534(6)
P1 C31 1.802(2)
P1 C21 1.812(2)
P1 C4 1.901(2)
N3 C9 1.341(3)
N3 C5 1.349(3)
N1 C1 1.356(2)
N1 C2 1.404(3)
N1 C5 1.409(3)
N2 C1 1.338(3)
N2 C3 1.394(3)
N2 C4 1.473(2)
C9 C8 1.390(3)
C9 H9 0.93
C8 C7 1.389(3)
C8 H8 0.93
C7 C6 1.392(3)
C7 H7 0.93
C6 C5 1.382(3)
C6 H6 0.93
C2 C3 1.352(3)
C2 H2 0.93
C3 H3 0.93
C4 C11 1.508(3)
C4 H4 0.98
C11 C12 1.386(3)
C11 C16 1.397(3)
C16 C15 1.390(3)
C16 H16 0.93
C15 C14 1.378(3)
C15 H15 0.93
C14 C13 1.383(4)
C14 H14 0.93
C13 C12 1.393(3)
C13 H13 0.93
C12 H12 0.93
C31 C32 1.390(3)
C31 C36 1.397(3)
C32 C33 1.393(3)
C32 H32 0.93
C33 C34 1.386(4)
C33 H33 0.93
C34 C35 1.383(4)
C34 H34 0.93
C35 C36 1.390(3)
C35 H35 0.93
C36 H36 0.93
C21 C26 1.395(3)
C21 C22 1.400(3)
C26 C25 1.396(3)
C26 H26 0.93
C25 C24 1.387(4)
C25 H25 0.93
C24 C23 1.380(4)
C24 H24 0.93
C23 C22 1.387(3)
C23 H23 0.93
C22 H22 0.93

loop_
_geom_torsion_atom_site_label_1
_geom_torsion_atom_site_label_2
_geom_torsion_atom_site_label_3
_geom_torsion_atom_site_label_4
_geom_torsion
C5 N3 C9 C8 -0.2(3)
Ni1 N3 C9 C8 177.55(16)
N3 C9 C8 C7 0.0(3)
C9 C8 C7 C6 0.0(3)
C8 C7 C6 C5 0.1(3)
C9 N3 C5 C6 0.3(3)
Ni1 N3 C5 C6 -177.74(16)
C9 N3 C5 N1 178.76(17)
Ni1 N3 C5 N1 0.7(2)
C7 C6 C5 N3 -0.2(3)
C7 C6 C5 N1 -178.51(19)
C1 N1 C5 N3 -2.1(2)
C2 N1 C5 N3 -173.5(2)
C1 N1 C5 C6 176.33(19)
C2 N1 C5 C6 5.0(4)
C3 N2 C1 N1 -0.7(2)
C4 N2 C1 N1 171.73(16)
C3 N2 C1 Ni1 -175.88(17)
C4 N2 C1 Ni1 -3.4(3)
C2 N1 C1 N2 0.5(2)
C5 N1 C1 N2 -173.05(17)
C2 N1 C1 Ni1 176.37(14)
C5 N1 C1 Ni1 2.9(2)
N3 Ni1 C1 N2 172.8(2)
P1 Ni1 C1 N2 14.22(19)
Br1 Ni1 C1 N2 85.1(3)
Br2 Ni1 C1 N2 -95.8(2)
N3 Ni1 C1 N1 -1.86(15)
P1 Ni1 C1 N1 -160.40(17)
Br1 Ni1 C1 N1 -89.5(3)
Br2 Ni1 C1 N1 89.58(16)
C1 N1 C2 C3 0.0(2)
C5 N1 C2 C3 171.6(2)
N1 C2 C3 N2 -0.4(2)
C1 N2 C3 C2 0.7(2)
C4 N2 C3 C2 -170.2(2)
C1 N2 C4 C11 112.0(2)
C3 N2 C4 C11 -77.5(3)
C1 N2 C4 P1 -11.5(2)
C3 N2 C4 P1 158.93(19)
N2 C4 C11 C12 124.3(2)
P1 C4 C11 C12 -120.6(2)
N2 C4 C11 C16 -56.3(3)
P1 C4 C11 C16 58.8(2)
C12 C11 C16 C15 -0.7(3)
C4 C11 C16 C15 179.97(19)
C11 C16 C15 C14 0.3(3)
C16 C15 C14 C13 0.4(4)
C15 C14 C13 C12 -0.8(4)
C16 C11 C12 C13 0.4(4)
C4 C11 C12 C13 179.7(2)
C14 C13 C12 C11 0.3(4)
C21 P1 C31 C32 149.00(18)
C4 P1 C31 C32 -100.99(18)
Ni1 P1 C31 C32 20.4(2)
C21 P1 C31 C36 -37.8(2)
C4 P1 C31 C36 72.21(19)
Ni1 P1 C31 C36 -166.42(14)
C36 C31 C32 C33 -0.7(3)
P1 C31 C32 C33 172.41(18)
C31 C32 C33 C34 0.5(4)
C32 C33 C34 C35 0.5(4)
C33 C34 C35 C36 -1.2(4)
C34 C35 C36 C31 1.0(4)
C32 C31 C36 C35 0.0(3)
P1 C31 C36 C35 -173.15(18)
C31 P1 C21 C26 -41.53(19)
C4 P1 C21 C26 -151.31(16)
Ni1 P1 C21 C26 95.77(16)
C31 P1 C21 C22 144.28(16)
C4 P1 C21 C22 34.50(18)
Ni1 P1 C21 C22 -78.42(17)
C22 C21 C26 C25 -0.6(3)
P1 C21 C26 C25 -174.84(17)
C21 C26 C25 C24 0.5(3)
C26 C25 C24 C23 -0.4(3)
C25 C24 C23 C22 0.4(3)
C24 C23 C22 C21 -0.5(3)
C26 C21 C22 C23 0.6(3)
P1 C21 C22 C23 174.83(16)
